data_4348497
loop_
_publ_author_name
'Banti, Christina N.'
'Papatriantafyllopoulou, Constantina'
'Manoli, Maria'
'Tasiopoulos, Anastasios J.'
'Hadjikakou, Sotiris K.'

_publ_section_title
;
 Nimesulide Silver Metallodrugs, Containing the Mitochondriotropic,
 Triaryl Derivatives of Pnictogen; Anticancer Activity against Human
 Breast Cancer Cells.
;
_journal_issue 17
_journal_name_full 'Inorganic chemistry'
_journal_page_first 8681
_journal_page_last 8696
_journal_paper_doi 10.1021/acs.inorgchem.6b01241
_journal_volume 55
_journal_year 2016
_chemical_formula_moiety 'C13 H12 N2 O5 S'
_chemical_formula_sum 'C13 H12 N2 O5 S'
_chemical_formula_weight 308.31
_space_group_IT_number 15
_space_group_name_Hall '-C 2yc'
_space_group_name_H-M_alt 'C 1 2/c 1'
_symmetry_cell_setting monoclinic
_symmetry_space_group_name_H-M 'C 1 2/c 1'
_atom_sites_solution_hydrogens geom
_atom_sites_solution_primary direct
_atom_sites_solution_secondary difmap
_audit_creation_method SHELXL-97
_cell_angle_alpha 90.000(5)
_cell_angle_beta 92.689(5)
_cell_angle_gamma 90.000(5)
_cell_formula_units_Z 8
_cell_length_a 33.241(5)
_cell_length_b 5.068(5)
_cell_length_c 15.874(5)
_cell_measurement_reflns_used 1739
_cell_measurement_temperature 100(2)
_cell_measurement_theta_max 28.9026
_cell_measurement_theta_min 3.4622
_cell_volume 2671(3)
_computing_cell_refinement 'CrysAlis RED'
_computing_data_collection 'CrysAlis CCD'
_computing_data_reduction 'CrysAlis RED'
_computing_molecular_graphics
;
 DIAMOND (Brandenburg, 2006)
 MERCURY (Bruno et al. 2002)
;
_computing_publication_material 'WINGX (Farrugia, 1999)'
_computing_structure_refinement 'SHELXL-97 (Sheldrick, 1997)'
_computing_structure_solution 'SHELXL-97 (Sheldrick, 1997)'
_diffrn_ambient_temperature 100(2)
_diffrn_detector_area_resol_mean 10.4223
_diffrn_measured_fraction_theta_full 0.998
_diffrn_measured_fraction_theta_max 0.998
_diffrn_measurement_device_type 'SuperNova, Dual, Cu at zero, Atlas'
_diffrn_measurement_method '\w scans'
_diffrn_radiation_monochromator mirror
_diffrn_radiation_source 'SuperNova (Mo) X-ray Source'
_diffrn_radiation_type MoK\a
_diffrn_radiation_wavelength 0.71073
_diffrn_reflns_av_R_equivalents 0.0432
_diffrn_reflns_av_sigmaI/netI 0.0538
_diffrn_reflns_limit_h_max 38
_diffrn_reflns_limit_h_min -38
_diffrn_reflns_limit_k_max 6
_diffrn_reflns_limit_k_min -5
_diffrn_reflns_limit_l_max 18
_diffrn_reflns_limit_l_min -10
_diffrn_reflns_number 4397
_diffrn_reflns_theta_full 24.99
_diffrn_reflns_theta_max 24.99
_diffrn_reflns_theta_min 3.47
_exptl_absorpt_coefficient_mu 0.267
_exptl_absorpt_correction_T_max 1.00000
_exptl_absorpt_correction_T_min 0.74526
_exptl_absorpt_correction_type multi-scan
_exptl_absorpt_process_details 'Empirical absorption correction (CrysAlis RED, Oxford Diffraction)'
_exptl_crystal_colour 'light pink'
_exptl_crystal_density_diffrn 1.533
_exptl_crystal_density_method 'not measured'
_exptl_crystal_description polyhedral
_exptl_crystal_F_000 1280
_exptl_crystal_size_max 0.08
_exptl_crystal_size_mid 0.04
_exptl_crystal_size_min 0.02
_refine_diff_density_max 0.389
_refine_diff_density_min -0.353
_refine_diff_density_rms 0.067
_refine_ls_extinction_method none
_refine_ls_goodness_of_fit_ref 0.906
_refine_ls_hydrogen_treatment mixed
_refine_ls_matrix_type full
_refine_ls_number_parameters 194
_refine_ls_number_reflns 2334
_refine_ls_number_restraints 0
_refine_ls_restrained_S_all 0.906
_refine_ls_R_factor_all 0.0530
_refine_ls_R_factor_gt 0.0441
_refine_ls_shift/su_max 0.000
_refine_ls_shift/su_mean 0.000
_refine_ls_structure_factor_coef Fsqd
_refine_ls_weighting_details 'calc w=1/[\s^2^(Fo^2^)+(0.0736P)^2^+8.2397P] where P=(Fo^2^+2Fc^2^)/3'
_refine_ls_weighting_scheme calc
_refine_ls_wR_factor_gt 0.1230
_refine_ls_wR_factor_ref 0.1297
_reflns_number_gt 1980
_reflns_number_total 2334
_reflns_threshold_expression >2sigma(I)
_cod_data_source_file ic6b01241_si_007.cif
_cod_data_source_block shelxl
_cod_depositor_comments
;
The following automatic conversions were performed:

data name '__computing_data_collection' was replaced with
'_computing_data_collection'.

Automatic conversion script
Id: cif_correct_tags 6909 2019-04-08 15:41:33Z antanas 

The following automatic conversions were performed:

data item '_symmetry_cell_setting' value 'Monoclinic' was changed to
'monoclinic' in accordance with the
/home/saulius/struct/COD-crude-data/automatic-downloads/DataCite-retrospective/ACS/depositions/lib/dictionaries/cif_core.dic
dictionary named 'cif_core.dic' version 2.4.2 last updated on
2011-04-26.

Automatic conversion script
Id: cif_fix_values 6909 2019-04-08 15:41:33Z antanas 
;
_cod_original_sg_symbol_H-M 'C 2/c'
_cod_database_code 4348497

loop_
_symmetry_equiv_pos_as_xyz
'x, y, z'
'-x, y, -z+1/2'
'x+1/2, y+1/2, z'
'-x+1/2, y+1/2, -z+1/2'
'-x, -y, -z'
'x, -y, z-1/2'
'-x+1/2, -y+1/2, -z'
'x+1/2, -y+1/2, z-1/2'

loop_
_atom_site_label
_atom_site_type_symbol
_atom_site_fract_x
_atom_site_fract_y
_atom_site_fract_z
_atom_site_U_iso_or_equiv
_atom_site_adp_type
_atom_site_occupancy
_atom_site_symmetry_multiplicity
_atom_site_calc_flag
_atom_site_refinement_flags
S1 S 0.957953(18) 1.09093(13) 0.12744(4) 0.0150(2) Uani 1 1 d .
O1 O 0.97027(5) 1.2413(4) 0.05704(11) 0.0198(4) Uani 1 1 d .
O2 O 0.95316(5) 1.2206(4) 0.20638(11) 0.0213(4) Uani 1 1 d .
O3 O 0.90135(6) 0.2286(4) -0.21807(11) 0.0265(5) Uani 1 1 d .
O4 O 0.84751(6) 0.1147(5) -0.15645(13) 0.0330(5) Uani 1 1 d .
O5 O 0.85351(5) 0.6399(4) 0.11311(11) 0.0238(5) Uani 1 1 d .
N1 N 0.91364(6) 0.9605(5) 0.10302(13) 0.0177(5) Uani 1 1 d .
N2 N 0.87772(6) 0.2510(5) -0.16088(13) 0.0212(5) Uani 1 1 d .
C1 C 0.99108(8) 0.8211(5) 0.14209(16) 0.0190(6) Uani 1 1 d .
H1A H 0.9832 0.7179 0.1892 0.028 Uiso 1 1 calc R
H1B H 1.0180 0.8850 0.1528 0.028 Uiso 1 1 calc R
H1C H 0.9901 0.7137 0.0922 0.028 Uiso 1 1 calc R
C2 C 0.90553(7) 0.7942(5) 0.03327(15) 0.0146(5) Uani 1 1 d .
C3 C 0.92736(8) 0.7942(6) -0.03908(15) 0.0188(6) Uani 1 1 d .
H3 H 0.9483 0.9141 -0.0443 0.023 Uiso 1 1 calc R
C4 C 0.91829(8) 0.6174(5) -0.10365(15) 0.0190(6) Uani 1 1 d .
H4 H 0.9331 0.6156 -0.1519 0.023 Uiso 1 1 calc R
C5 C 0.88697(7) 0.4447(5) -0.09499(15) 0.0171(6) Uani 1 1 d .
C6 C 0.86361(7) 0.4424(5) -0.02419(15) 0.0176(6) Uani 1 1 d .
H6 H 0.8423 0.3250 -0.0201 0.021 Uiso 1 1 calc R
C7 C 0.87309(7) 0.6184(5) 0.03891(15) 0.0158(6) Uani 1 1 d .
C8 C 0.81925(7) 0.4828(5) 0.12355(15) 0.0173(6) Uani 1 1 d .
C9 C 0.78335(8) 0.5482(6) 0.08192(17) 0.0237(6) Uani 1 1 d .
H9 H 0.7819 0.6890 0.0443 0.028 Uiso 1 1 calc R
C10 C 0.74931(8) 0.3993(6) 0.09722(17) 0.0240(6) Uani 1 1 d .
H10 H 0.7248 0.4402 0.0696 0.029 Uiso 1 1 calc R
C11 C 0.75176(8) 0.1913(6) 0.15324(17) 0.0230(6) Uani 1 1 d .
H11 H 0.7290 0.0909 0.1629 0.028 Uiso 1 1 calc R
C12 C 0.78805(9) 0.1324(6) 0.19487(17) 0.0254(6) Uani 1 1 d .
H12 H 0.7896 -0.0074 0.2328 0.031 Uiso 1 1 calc R
C13 C 0.82215(8) 0.2797(6) 0.18064(17) 0.0226(6) Uani 1 1 d .
H13 H 0.8465 0.2417 0.2092 0.027 Uiso 1 1 calc R
H1 H 0.9030(10) 0.921(7) 0.148(2) 0.038(10) Uiso 1 1 d .

loop_
_atom_site_aniso_label
_atom_site_aniso_U_11
_atom_site_aniso_U_22
_atom_site_aniso_U_33
_atom_site_aniso_U_23
_atom_site_aniso_U_13
_atom_site_aniso_U_12
S1 0.0158(3) 0.0159(4) 0.0136(3) -0.0016(2) 0.0025(2) -0.0029(2)
O1 0.0224(9) 0.0183(10) 0.0188(9) 0.0008(8) 0.0039(7) -0.0045(8)
O2 0.0231(10) 0.0229(10) 0.0183(9) -0.0060(8) 0.0048(7) -0.0055(8)
O3 0.0277(10) 0.0347(12) 0.0175(9) -0.0067(9) 0.0041(8) 0.0015(9)
O4 0.0194(10) 0.0432(14) 0.0362(12) -0.0175(10) 0.0012(8) -0.0092(10)
O5 0.0208(10) 0.0355(12) 0.0158(9) -0.0055(8) 0.0083(7) -0.0131(9)
N1 0.0157(11) 0.0237(13) 0.0139(10) -0.0001(10) 0.0037(8) -0.0041(10)
N2 0.0195(12) 0.0264(13) 0.0172(11) -0.0033(10) -0.0029(9) 0.0047(10)
C1 0.0203(13) 0.0178(14) 0.0186(13) 0.0003(11) -0.0008(10) -0.0001(11)
C2 0.0141(12) 0.0174(13) 0.0121(11) 0.0009(10) -0.0007(9) 0.0027(10)
C3 0.0191(13) 0.0224(14) 0.0151(12) 0.0031(11) 0.0023(10) -0.0042(11)
C4 0.0177(13) 0.0268(15) 0.0127(12) 0.0007(11) 0.0023(10) 0.0035(11)
C5 0.0161(13) 0.0191(14) 0.0158(12) -0.0019(11) -0.0010(9) 0.0037(11)
C6 0.0129(12) 0.0206(14) 0.0194(13) 0.0007(11) 0.0006(10) -0.0025(11)
C7 0.0140(12) 0.0212(14) 0.0123(11) -0.0001(10) 0.0038(9) 0.0009(11)
C8 0.0151(12) 0.0215(14) 0.0156(12) -0.0051(11) 0.0058(10) -0.0061(11)
C9 0.0241(14) 0.0262(16) 0.0209(13) 0.0048(12) 0.0017(11) -0.0045(12)
C10 0.0165(13) 0.0288(16) 0.0266(14) -0.0005(13) -0.0006(11) -0.0021(12)
C11 0.0181(13) 0.0226(15) 0.0290(14) -0.0047(12) 0.0091(11) -0.0062(12)
C12 0.0299(15) 0.0215(15) 0.0253(14) 0.0052(12) 0.0059(12) -0.0013(12)
C13 0.0178(13) 0.0268(16) 0.0235(13) -0.0009(12) 0.0021(11) 0.0035(12)

loop_
_atom_type_symbol
_atom_type_description
_atom_type_scat_dispersion_real
_atom_type_scat_dispersion_imag
_atom_type_scat_source
C C 0.0033 0.0016 'International Tables Vol C Tables 4.2.6.8 and 6.1.1.4'
H H 0.0000 0.0000 'International Tables Vol C Tables 4.2.6.8 and 6.1.1.4'
N N 0.0061 0.0033 'International Tables Vol C Tables 4.2.6.8 and 6.1.1.4'
O O 0.0106 0.0060 'International Tables Vol C Tables 4.2.6.8 and 6.1.1.4'
S S 0.1246 0.1234 'International Tables Vol C Tables 4.2.6.8 and 6.1.1.4'

loop_
_geom_angle_atom_site_label_1
_geom_angle_atom_site_label_2
_geom_angle_atom_site_label_3
_geom_angle
O1 S1 O2 119.21(12)
O1 S1 N1 108.45(11)
O2 S1 N1 104.83(11)
O1 S1 C1 108.46(12)
O2 S1 C1 109.58(12)
N1 S1 C1 105.45(13)
C7 O5 C8 118.3(2)
C2 N1 S1 124.24(18)
O4 N2 O3 122.9(2)
O4 N2 C5 119.0(2)
O3 N2 C5 118.1(2)
C3 C2 C7 119.1(2)
C3 C2 N1 124.3(2)
C7 C2 N1 116.7(2)
C4 C3 C2 120.6(2)
C5 C4 C3 118.6(2)
C4 C5 C6 122.6(2)
C4 C5 N2 119.6(2)
C6 C5 N2 117.8(2)
C7 C6 C5 117.8(2)
C6 C7 O5 125.2(2)
C6 C7 C2 121.2(2)
O5 C7 C2 113.6(2)
C13 C8 C9 122.0(2)
C13 C8 O5 118.1(2)
C9 C8 O5 119.7(2)
C8 C9 C10 118.7(3)
C11 C10 C9 120.2(3)
C10 C11 C12 119.8(2)
C13 C12 C11 120.6(3)
C8 C13 C12 118.7(3)

loop_
_geom_bond_atom_site_label_1
_geom_bond_atom_site_label_2
_geom_bond_distance
S1 O1 1.4284(19)
S1 O2 1.4304(19)
S1 N1 1.644(2)
S1 C1 1.764(3)
O3 N2 1.234(3)
O4 N2 1.224(3)
O5 C7 1.377(3)
O5 C8 1.405(3)
N1 C2 1.407(3)
N2 C5 1.457(3)
C2 C3 1.387(3)
C2 C7 1.405(4)
C3 C4 1.384(4)
C4 C5 1.372(4)
C5 C6 1.396(3)
C6 C7 1.367(4)
C8 C13 1.372(4)
C8 C9 1.377(4)
C9 C10 1.391(4)
C10 C11 1.379(4)
C11 C12 1.381(4)
C12 C13 1.385(4)
